data_7210903
loop_
_publ_author_name
'Sengupta, Satirtha'
'Ganguly, Sumi'
'Goswami, Arijit'
'Sukul, Pradip K.'
'Mondal, Raju'

_publ_section_title
;
 Identification of a robust and reproducible noncluster-type SBU: effect
 of coexistent groups on network topologies, helicity, and properties
;
_journal_issue 41
_journal_name_full CrystEngComm
_journal_page_first 8353
_journal_paper_doi 10.1039/c3ce40904j
_journal_volume 15
_journal_year 2013
_chemical_formula_sum 'C17 H18 N4 O5 Zn'
_chemical_formula_weight 423.72
_chemical_name_systematic
;
 ?
;
_space_group_IT_number 14
_symmetry_cell_setting monoclinic
_symmetry_space_group_name_Hall '-P 2yn'
_symmetry_space_group_name_H-M 'P 1 21/n 1'
_atom_sites_solution_hydrogens geom
_atom_sites_solution_primary direct
_atom_sites_solution_secondary difmap
_audit_creation_method SHELXL-97
_cell_angle_alpha 90.00
_cell_angle_beta 90.980(2)
_cell_angle_gamma 90.00
_cell_formula_units_Z 4
_cell_length_a 8.4157(5)
_cell_length_b 16.7161(10)
_cell_length_c 13.1197(7)
_cell_measurement_reflns_used 9407
_cell_measurement_temperature 120(2)
_cell_measurement_theta_max 29.37
_cell_measurement_theta_min 2.43
_cell_volume 1845.38(18)
_computing_cell_refinement 'Bruker APEX-2'
_computing_data_collection 'Bruker APEX-2'
_computing_data_reduction 'Bruker SHELXTL'
_computing_molecular_graphics 'Bruker SHELXTL'
_computing_publication_material 'Bruker SHELXTL'
_computing_structure_refinement 'SHELXL-97 (Sheldrick, 1997)'
_computing_structure_solution 'SHELXS-97 (Sheldrick, 1990)'
_diffrn_ambient_temperature 120(2)
_diffrn_detector_area_resol_mean 8
_diffrn_measured_fraction_theta_full 0.983
_diffrn_measured_fraction_theta_max 0.983
_diffrn_measurement_device_type 'Bruker APEX-2 CCD area detector'
_diffrn_measurement_method '/w scans'
_diffrn_radiation_monochromator graphite
_diffrn_radiation_source 'fine-focus sealed tube'
_diffrn_radiation_type MoK\a
_diffrn_radiation_wavelength 0.71073
_diffrn_reflns_av_R_equivalents 0.0318
_diffrn_reflns_av_sigmaI/netI 0.0312
_diffrn_reflns_limit_h_max 12
_diffrn_reflns_limit_h_min -12
_diffrn_reflns_limit_k_max 25
_diffrn_reflns_limit_k_min -25
_diffrn_reflns_limit_l_max 19
_diffrn_reflns_limit_l_min -19
_diffrn_reflns_number 35041
_diffrn_reflns_theta_full 32.94
_diffrn_reflns_theta_max 32.94
_diffrn_reflns_theta_min 1.97
_diffrn_standards_decay_% 0
_exptl_absorpt_coefficient_mu 1.367
_exptl_absorpt_correction_T_max 1.0000
_exptl_absorpt_correction_T_min 0.831342
_exptl_absorpt_correction_type multi-scan
_exptl_absorpt_process_details 'SADABS v.2.03 (Bruker, 2001), R(int)=0.0678 before correction'
_exptl_crystal_colour yellow
_exptl_crystal_density_diffrn 1.525
_exptl_crystal_density_meas ?
_exptl_crystal_density_method 'not measured'
_exptl_crystal_description Block
_exptl_crystal_F_000 872
_exptl_crystal_size_max 0.32
_exptl_crystal_size_mid 0.26
_exptl_crystal_size_min 0.24
_refine_diff_density_max 0.480
_refine_diff_density_min -0.384
_refine_diff_density_rms 0.070
_refine_ls_extinction_method none
_refine_ls_goodness_of_fit_ref 1.039
_refine_ls_hydrogen_treatment mixed
_refine_ls_matrix_type full
_refine_ls_number_parameters 256
_refine_ls_number_reflns 6810
_refine_ls_number_restraints 0
_refine_ls_restrained_S_all 1.039
_refine_ls_R_factor_all 0.0717
_refine_ls_R_factor_gt 0.0439
_refine_ls_shift/su_max 0.002
_refine_ls_shift/su_mean 0.000
_refine_ls_structure_factor_coef Fsqd
_refine_ls_weighting_details 'calc w=1/[\s^2^(Fo^2^)+(0.0774P)^2^+0.1255P] where P=(Fo^2^+2Fc^2^)/3'
_refine_ls_weighting_scheme calc
_refine_ls_wR_factor_gt 0.1217
_refine_ls_wR_factor_ref 0.1346
_reflns_number_gt 4576
_reflns_number_total 6810
_reflns_threshold_expression I>2\s(I)
_cod_data_source_file c3ce40904j.txt
_cod_data_source_block 10ag050_0m
_cod_depositor_comments
;
The following automatic conversions were performed:

'_symmetry_cell_setting' value 'Monoclinic' changed to 'monoclinic'
according to /home/saulius/struct/CIF-dictionaries/cif_core.dic
dictionary named 'cif_core.dic' version 2.4.2 from 2011-04-26.

Automatic conversion script
Id: cif_fix_values 1891 2012-01-12 08:04:46Z andrius 

The following automatic conversions were performed:

'_exptl_crystal_density_meas' value 'not measured' was changed to '?'
- the value is perceived as not measured.

Automatic conversion script
Id: cif_fix_values 3008 2015-01-20 13:52:24Z robertas 
;
_cod_original_sg_symbol_H-M P2(1)/n
_cod_database_code 7210903

loop_
_symmetry_equiv_pos_as_xyz
'x, y, z'
'-x+1/2, y+1/2, -z+1/2'
'-x, -y, -z'
'x-1/2, -y-1/2, z-1/2'

loop_
_atom_site_label
_atom_site_type_symbol
_atom_site_fract_x
_atom_site_fract_y
_atom_site_fract_z
_atom_site_U_iso_or_equiv
_atom_site_adp_type
_atom_site_occupancy
_atom_site_symmetry_multiplicity
_atom_site_calc_flag
_atom_site_refinement_flags
Zn1 Zn 0.10398(3) 0.117121(13) 0.747798(16) 0.03794(9) Uani 1 1 d .
O1 O 0.0324(2) 0.10860(9) 0.88775(11) 0.0488(4) Uani 1 1 d .
C8 C 0.0695(2) 0.11766(11) 1.06535(15) 0.0387(4) Uani 1 1 d .
N1 N 0.2194(2) 0.01773(10) 0.70401(12) 0.0419(4) Uani 1 1 d .
C10 C -0.0812(2) 0.21147(11) 1.16334(15) 0.0408(4) Uani 1 1 d .
C2 C 0.3344(2) -0.08475(13) 0.62375(15) 0.0423(4) Uani 1 1 d .
O2 O 0.2111(2) 0.02804(10) 0.95984(11) 0.0569(4) Uani 1 1 d .
C9 C -0.0453(2) 0.17717(11) 1.07033(15) 0.0394(4) Uani 1 1 d .
H9A H -0.0981 0.1940 1.0113 0.047 Uiso 1 1 calc R
C11 C -0.0019(3) 0.18495(13) 1.25136(15) 0.0447(4) Uani 1 1 d .
H11A H -0.0266 0.2078 1.3137 0.054 Uiso 1 1 calc R
C15 C 0.1090(2) 0.08079(12) 0.96445(14) 0.0404(4) Uani 1 1 d .
N2 N 0.2887(2) -0.03087(10) 0.77243(13) 0.0449(4) Uani 1 1 d .
C13 C 0.1472(3) 0.09287(14) 1.15412(15) 0.0447(4) Uani 1 1 d .
H13A H 0.2246 0.0533 1.1505 0.054 Uiso 1 1 calc R
C1 C 0.2476(3) -0.01499(14) 0.61353(15) 0.0483(5) Uani 1 1 d .
H1A H 0.2133 0.0064 0.5515 0.058 Uiso 1 1 calc R
C12 C 0.1116(3) 0.12594(14) 1.24843(15) 0.0466(5) Uani 1 1 d .
C3 C 0.3584(3) -0.09230(13) 0.72672(16) 0.0465(5) Uani 1 1 d .
H3A H 0.4140 -0.1334 0.7592 0.056 Uiso 1 1 calc R
C7 C 0.3892(3) -0.14196(18) 0.54310(18) 0.0601(7) Uani 1 1 d .
H7A H 0.5017 -0.1336 0.5322 0.072 Uiso 1 1 calc R
H7B H 0.3755 -0.1963 0.5674 0.072 Uiso 1 1 calc R
C14 C 0.1929(4) 0.09698(19) 1.3448(2) 0.0697(8) Uani 1 1 d .
H14A H 0.1541 0.1266 1.4019 0.105 Uiso 1 1 calc R
H14B H 0.3055 0.1047 1.3397 0.105 Uiso 1 1 calc R
H14C H 0.1709 0.0411 1.3541 0.105 Uiso 1 1 calc R
O1S O -0.3639(3) 0.07687(17) 0.90819(15) 0.0882(7) Uani 1 1 d .
C1S C -0.4521(5) 0.1321(2) 0.9632(3) 0.0927(11) Uani 1 1 d .
H1SC H -0.4240 0.1282 1.0342 0.139 Uiso 1 1 calc R
H1SB H -0.5634 0.1209 0.9539 0.139 Uiso 1 1 calc R
H1SA H -0.4299 0.1851 0.9392 0.139 Uiso 1 1 calc R
H222 H 0.279(3) -0.0224(15) 0.8386(19) 0.057(7) Uiso 1 1 d .
H1S H -0.285(4) 0.039(2) 0.950(3) 0.112(13) Uiso 1 1 d .
C16 C -0.2064(3) 0.27473(12) 1.16935(17) 0.0454(4) Uani 1 1 d .
O3 O -0.2627(2) 0.30646(11) 1.09224(14) 0.0627(4) Uani 1 1 d .
O4 O -0.2477(2) 0.29451(10) 1.25893(13) 0.0590(4) Uani 1 1 d .
C5 C 0.3012(3) -0.13261(13) 0.44318(16) 0.0458(5) Uani 1 1 d .
C4 C 0.1411(3) -0.14267(15) 0.42208(15) 0.0474(5) Uani 1 1 d .
H4A H 0.0664 -0.1568 0.4703 0.057 Uiso 1 1 calc R
C6 C 0.3652(3) -0.11328(13) 0.35010(19) 0.0499(5) Uani 1 1 d .
H6A H 0.4716 -0.1029 0.3376 0.060 Uiso 1 1 calc R
N3 N 0.1071(2) -0.12955(11) 0.32347(13) 0.0441(4) Uani 1 1 d .
N4 N 0.2456(2) -0.11222(11) 0.28073(15) 0.0464(4) Uani 1 1 d .
H444 H 0.262(3) -0.1069(14) 0.212(2) 0.056(8) Uiso 1 1 d .

loop_
_atom_site_aniso_label
_atom_site_aniso_U_11
_atom_site_aniso_U_22
_atom_site_aniso_U_33
_atom_site_aniso_U_23
_atom_site_aniso_U_13
_atom_site_aniso_U_12
Zn1 0.04561(15) 0.04040(14) 0.02768(13) -0.00250(8) -0.00285(9) -0.00027(8)
O1 0.0526(9) 0.0667(10) 0.0271(7) 0.0034(6) 0.0009(6) 0.0044(7)
C8 0.0427(10) 0.0442(10) 0.0293(9) -0.0013(7) 0.0022(7) -0.0038(7)
N1 0.0519(9) 0.0445(8) 0.0294(7) -0.0022(6) -0.0010(7) 0.0034(7)
C10 0.0446(10) 0.0399(9) 0.0381(10) -0.0019(7) 0.0018(8) -0.0036(8)
C2 0.0398(10) 0.0523(11) 0.0347(10) -0.0091(8) -0.0041(7) 0.0047(8)
O2 0.0692(10) 0.0697(10) 0.0316(7) -0.0055(7) 0.0012(7) 0.0210(8)
C9 0.0451(10) 0.0409(9) 0.0323(9) 0.0032(7) 0.0000(7) -0.0030(7)
C11 0.0480(11) 0.0519(11) 0.0341(10) -0.0086(8) 0.0003(8) 0.0007(9)
C15 0.0459(10) 0.0466(10) 0.0286(9) -0.0001(7) 0.0019(7) -0.0045(8)
N2 0.0585(11) 0.0466(9) 0.0297(8) -0.0008(7) 0.0012(7) 0.0056(8)
C13 0.0454(11) 0.0577(11) 0.0311(9) -0.0046(8) -0.0009(8) 0.0070(9)
C1 0.0563(12) 0.0586(12) 0.0298(9) -0.0036(8) -0.0055(8) 0.0121(10)
C12 0.0502(12) 0.0591(13) 0.0301(10) -0.0060(8) -0.0045(8) 0.0034(9)
C3 0.0555(12) 0.0488(11) 0.0352(10) -0.0002(8) 0.0002(9) 0.0083(9)
C7 0.0575(13) 0.0822(16) 0.0400(12) -0.0236(11) -0.0150(10) 0.0316(12)
C14 0.0752(18) 0.0943(19) 0.0389(12) -0.0092(12) -0.0159(12) 0.0283(15)
O1S 0.0991(16) 0.1179(18) 0.0480(11) 0.0225(11) 0.0132(10) 0.0424(15)
C1S 0.073(2) 0.108(3) 0.097(3) -0.006(2) 0.0000(19) 0.0088(19)
C16 0.0488(11) 0.0404(10) 0.0472(11) -0.0020(8) 0.0035(9) -0.0006(8)
O3 0.0721(11) 0.0638(10) 0.0519(10) 0.0002(8) -0.0074(8) 0.0207(9)
O4 0.0735(11) 0.0546(9) 0.0491(9) 0.0019(7) 0.0098(8) 0.0215(8)
C5 0.0482(11) 0.0548(11) 0.0343(10) -0.0124(8) -0.0063(8) 0.0152(9)
C4 0.0472(11) 0.0671(13) 0.0277(9) -0.0019(9) -0.0020(8) 0.0068(10)
C6 0.0430(11) 0.0591(13) 0.0477(12) -0.0042(9) 0.0032(9) 0.0084(9)
N3 0.0462(9) 0.0559(10) 0.0301(8) -0.0008(7) -0.0025(7) 0.0034(7)
N4 0.0466(10) 0.0600(11) 0.0329(9) 0.0010(7) 0.0032(7) 0.0089(8)

loop_
_atom_type_symbol
_atom_type_description
_atom_type_scat_dispersion_real
_atom_type_scat_dispersion_imag
_atom_type_scat_source
C C 0.0033 0.0016 'International Tables Vol C Tables 4.2.6.8 and 6.1.1.4'
H H 0.0000 0.0000 'International Tables Vol C Tables 4.2.6.8 and 6.1.1.4'
N N 0.0061 0.0033 'International Tables Vol C Tables 4.2.6.8 and 6.1.1.4'
O O 0.0106 0.0060 'International Tables Vol C Tables 4.2.6.8 and 6.1.1.4'
Zn Zn 0.2839 1.4301 'International Tables Vol C Tables 4.2.6.8 and 6.1.1.4'

loop_
_geom_angle_atom_site_label_1
_geom_angle_atom_site_label_2
_geom_angle_atom_site_label_3
_geom_angle
_geom_angle_site_symmetry_1
_geom_angle_site_symmetry_3
_geom_angle_publ_flag
O4 Zn1 O1 101.19(7) 4_665 . y
O4 Zn1 N3 121.39(8) 4_665 3_556 y
O1 Zn1 N3 99.29(7) . 3_556 y
O4 Zn1 N1 109.71(8) 4_665 . y
O1 Zn1 N1 111.54(7) . . y
N3 Zn1 N1 112.36(7) 3_556 . y
C15 O1 Zn1 127.64(14) . . ?
C13 C8 C9 119.47(18) . . ?
C13 C8 C15 120.53(18) . . ?
C9 C8 C15 119.99(18) . . ?
C1 N1 N2 105.44(16) . . ?
C1 N1 Zn1 133.43(14) . . ?
N2 N1 Zn1 121.13(12) . . ?
C9 C10 C11 119.24(18) . . ?
C9 C10 C16 120.20(18) . . ?
C11 C10 C16 120.54(18) . . ?
C3 C2 C1 104.05(18) . . ?
C3 C2 C7 126.4(2) . . ?
C1 C2 C7 129.52(19) . . ?
C10 C9 C8 119.99(18) . . ?
C10 C9 H9A 120.0 . . ?
C8 C9 H9A 120.0 . . ?
C12 C11 C10 121.84(18) . . ?
C12 C11 H11A 119.1 . . ?
C10 C11 H11A 119.1 . . ?
O2 C15 O1 124.47(18) . . ?
O2 C15 C8 120.10(17) . . ?
O1 C15 C8 115.43(18) . . ?
C3 N2 N1 110.92(17) . . ?
C3 N2 H222 128.1(16) . . ?
N1 N2 H222 120.8(16) . . ?
C8 C13 C12 121.4(2) . . ?
C8 C13 H13A 119.3 . . ?
C12 C13 H13A 119.3 . . ?
N1 C1 C2 111.23(18) . . ?
N1 C1 H1A 124.4 . . ?
C2 C1 H1A 124.4 . . ?
C11 C12 C13 118.02(18) . . ?
C11 C12 C14 120.87(19) . . ?
C13 C12 C14 121.1(2) . . ?
N2 C3 C2 108.35(19) . . ?
N2 C3 H3A 125.8 . . ?
C2 C3 H3A 125.8 . . ?
C5 C7 C2 113.26(18) . . ?
C5 C7 H7A 108.9 . . ?
C2 C7 H7A 108.9 . . ?
C5 C7 H7B 108.9 . . ?
C2 C7 H7B 108.9 . . ?
H7A C7 H7B 107.7 . . ?
C12 C14 H14A 109.5 . . ?
C12 C14 H14B 109.5 . . ?
H14A C14 H14B 109.5 . . ?
C12 C14 H14C 109.5 . . ?
H14A C14 H14C 109.5 . . ?
H14B C14 H14C 109.5 . . ?
C1S O1S H1S 118(2) . . ?
O1S C1S H1SC 109.5 . . ?
O1S C1S H1SB 109.5 . . ?
H1SC C1S H1SB 109.5 . . ?
O1S C1S H1SA 109.5 . . ?
H1SC C1S H1SA 109.5 . . ?
H1SB C1S H1SA 109.5 . . ?
O3 C16 O4 122.6(2) . . ?
O3 C16 C10 121.55(19) . . ?
O4 C16 C10 115.79(19) . . ?
C16 O4 Zn1 108.27(14) . 4_566 ?
C6 C5 C4 104.17(19) . . ?
C6 C5 C7 127.0(2) . . ?
C4 C5 C7 128.8(2) . . ?
N3 C4 C5 111.5(2) . . ?
N3 C4 H4A 124.3 . . ?
C5 C4 H4A 124.3 . . ?
N4 C6 C5 107.6(2) . . ?
N4 C6 H6A 126.2 . . ?
C5 C6 H6A 126.2 . . ?
N4 N3 C4 105.52(18) . . ?
N4 N3 Zn1 123.73(14) . 3_556 ?
C4 N3 Zn1 129.90(16) . 3_556 ?
N3 N4 C6 111.21(19) . . ?
N3 N4 H444 125.3(18) . . ?
C6 N4 H444 123.0(18) . . ?

loop_
_geom_bond_atom_site_label_1
_geom_bond_atom_site_label_2
_geom_bond_distance
_geom_bond_site_symmetry_2
_geom_bond_publ_flag
Zn1 O4 1.9380(16) 4_665 y
Zn1 O1 1.9475(15) . y
Zn1 N3 2.0037(18) 3_556 y
Zn1 N1 2.0130(17) . y
O1 C15 1.274(2) . ?
C8 C13 1.389(3) . ?
C8 C9 1.389(3) . ?
C8 C15 1.503(3) . ?
N1 C1 1.332(2) . ?
N1 N2 1.337(2) . ?
C10 C9 1.386(3) . ?
C10 C11 1.396(3) . ?
C10 C16 1.496(3) . ?
C2 C3 1.368(3) . ?
C2 C1 1.381(3) . ?
C2 C7 1.505(3) . ?
O2 C15 1.233(2) . ?
C9 H9A 0.9300 . ?
C11 C12 1.374(3) . ?
C11 H11A 0.9300 . ?
N2 C3 1.330(3) . ?
N2 H222 0.88(3) . ?
C13 C12 1.392(3) . ?
C13 H13A 0.9300 . ?
C1 H1A 0.9300 . ?
C12 C14 1.507(3) . ?
C3 H3A 0.9300 . ?
C7 C5 1.503(3) . ?
C7 H7A 0.9700 . ?
C7 H7B 0.9700 . ?
C14 H14A 0.9600 . ?
C14 H14B 0.9600 . ?
C14 H14C 0.9600 . ?
O1S C1S 1.393(4) . ?
O1S H1S 1.06(4) . ?
C1S H1SC 0.9600 . ?
C1S H1SB 0.9600 . ?
C1S H1SA 0.9600 . ?
C16 O3 1.230(3) . ?
C16 O4 1.275(3) . ?
O4 Zn1 1.9380(16) 4_566 ?
C5 C6 1.381(3) . ?
C5 C4 1.381(3) . ?
C4 N3 1.338(3) . ?
C4 H4A 0.9300 . ?
C6 N4 1.346(3) . ?
C6 H6A 0.9300 . ?
N3 N4 1.334(3) . ?
N3 Zn1 2.0037(18) 3_556 ?
N4 H444 0.92(3) . ?
